data_7229760
loop_
_publ_author_name
'Zhang, Xiao-Feng'
'Yan, Tong'
'Wang, Tao'
'Feng, Jing'
'Wang, Quan'
'Wang, Xiao'
'Du, Lin'
'Zhao, Qi-Hua'

_publ_section_title
;
 Single-crystal-to-single-crystal (SCSC) transformation and
 dissolution--recrystallization structural transformation (DRST) among
 three new copper(ii) coordination polymers
;
_journal_issue 5
_journal_name_full CrystEngComm
_journal_page_first 570
_journal_paper_doi 10.1039/C7CE01919J
_journal_volume 20
_journal_year 2018
_chemical_formula_moiety 'C28 H26 Cu2 N2 O13, 3(H2 O)'
_chemical_formula_sum 'C28 H30 Cu2 N2 O16'
_chemical_formula_weight 777.62
_space_group_crystal_system triclinic
_space_group_IT_number 2
_space_group_name_Hall '-P 1'
_space_group_name_H-M_alt 'P -1'
_symmetry_space_group_name_Hall '-P 1'
_symmetry_space_group_name_H-M 'P -1'
_atom_sites_solution_hydrogens geom
_atom_sites_solution_primary direct
_atom_sites_solution_secondary difmap
_audit_creation_date 2017-07-26
_audit_creation_method
;
Olex2 1.2
(compiled 2016.11.30 svn.r3356 for OlexSys, GUI svn.r5269)
;
_audit_update_record
;
2017-07-31 deposited with the CCDC.
2017-12-15 downloaded from the CCDC.
;
_cell_angle_alpha 100.4060(10)
_cell_angle_beta 93.7900(10)
_cell_angle_gamma 99.1230(10)
_cell_formula_units_Z 2
_cell_length_a 7.7303(9)
_cell_length_b 10.2721(12)
_cell_length_c 19.828(2)
_cell_measurement_reflns_used 3173
_cell_measurement_temperature 293(2)
_cell_measurement_theta_max 26.48
_cell_measurement_theta_min 2.47
_cell_volume 1521.7(3)
_computing_molecular_graphics 'Olex2 (Dolomanov et al., 2009)'
_computing_publication_material 'Olex2 (Dolomanov et al., 2009)'
_computing_structure_refinement 'XL (Sheldrick, 2008)'
_computing_structure_solution 'XS (Sheldrick, 2008)'
_diffrn_ambient_temperature 293.15
_diffrn_measured_fraction_theta_full 0.989
_diffrn_measured_fraction_theta_max 0.989
_diffrn_measurement_device_type 'CCD area detector'
_diffrn_measurement_method 'phi and omega scans'
_diffrn_radiation_monochromator graphite
_diffrn_radiation_type MoK\a
_diffrn_radiation_wavelength 0.71073
_diffrn_reflns_av_R_equivalents 0.0327
_diffrn_reflns_av_unetI/netI 0.0488
_diffrn_reflns_limit_h_max 9
_diffrn_reflns_limit_h_min -9
_diffrn_reflns_limit_k_max 12
_diffrn_reflns_limit_k_min -12
_diffrn_reflns_limit_l_max 23
_diffrn_reflns_limit_l_min -23
_diffrn_reflns_number 12017
_diffrn_reflns_theta_full 24.99
_diffrn_reflns_theta_max 24.99
_diffrn_reflns_theta_min 2.05
_diffrn_source 'fine-focus sealed tube'
_exptl_absorpt_coefficient_mu 1.480
_exptl_absorpt_correction_T_max 0.7765
_exptl_absorpt_correction_T_min 0.735199
_exptl_absorpt_correction_type multi-scan
_exptl_absorpt_process_details
;
SADABS-2004/1 (Bruker,2004) was used for absorption correction.
R(int) was 0.0615 before and 0.0277 after correction.
The Ratio of minimum to maximum transmission is 0.7352.
The \l/2 correction factor is 0.0015.
;
_exptl_crystal_colour BLUE
_exptl_crystal_density_diffrn 1.697
_exptl_crystal_density_method 'not measured'
_exptl_crystal_description BLOCK
_exptl_crystal_F_000 796
_exptl_crystal_size_max 0.26
_exptl_crystal_size_mid 0.2
_exptl_crystal_size_min 0.18
_refine_diff_density_max 0.817
_refine_diff_density_min -0.418
_refine_diff_density_rms 0.079
_refine_ls_extinction_method none
_refine_ls_goodness_of_fit_ref 1.044
_refine_ls_hydrogen_treatment constr
_refine_ls_matrix_type full
_refine_ls_number_parameters 444
_refine_ls_number_reflns 5312
_refine_ls_number_restraints 0
_refine_ls_restrained_S_all 1.044
_refine_ls_R_factor_all 0.0578
_refine_ls_R_factor_gt 0.0399
_refine_ls_shift/su_max 0.004
_refine_ls_shift/su_mean 0.000
_refine_ls_structure_factor_coef Fsqd
_refine_ls_weighting_details 'calc w=1/[\s^2^(Fo^2^)+(0.0605P)^2^+0.0000P] where P=(Fo^2^+2Fc^2^)/3'
_refine_ls_weighting_scheme calc
_refine_ls_wR_factor_gt 0.1037
_refine_ls_wR_factor_ref 0.1113
_reflns_number_gt 3996
_reflns_number_total 5312
_reflns_threshold_expression >2sigma(I)
_cod_data_source_file c7ce01919j2.cif
_cod_data_source_block a_CCDC1
_cod_depositor_comments 'Adding full bibliography for 7229758--7229760.cif.'
_cod_database_code 7229760
_olex2_refinement_description
;
1. Fixed Uiso
 At 1.2 times of:
  All C(H) groups
 At 1.5 times of:
  All C(H,H,H) groups, All O(H,H) groups
2.a Riding coordinates:
 O15(H15A,H15B)
2.b Free rotating group:
 O13(H13A,H13B), O14(H14A,H14B)
2.c Rotating group:
 O16(H16A,H16B), O12(H12A,H12B), O11(H11A,H11B)
2.d Aromatic/amide H refined with riding coordinates:
 C7(H7), C4(H4), C3(H3), C11(H11), C10(H10), C19(H19), C16(H16), C13(H13),
 C18(H18), C17(H17), C14(H14), C26(H26), C23(H23), C22(H22)
2.e Idealised Me refined as rotating group:
 C8(H8A,H8B,H8C), C28(H28A,H28B,H28C)
;
_olex2_submission_special_instructions 'No special instructions were received'

loop_
_space_group_symop_id
_space_group_symop_operation_xyz
1 'x, y, z'
2 '-x, -y, -z'

loop_
_atom_site_label
_atom_site_type_symbol
_atom_site_fract_x
_atom_site_fract_y
_atom_site_fract_z
_atom_site_U_iso_or_equiv
_atom_site_adp_type
_atom_site_occupancy
_atom_site_calc_flag
_atom_site_refinement_flags_posn
Cu1 Cu -0.66677(5) -0.25992(4) 0.17721(2) 0.02665(14) Uani 1 d .
Cu2 Cu 0.09648(5) 0.77644(4) 0.33915(2) 0.02629(14) Uani 1 d .
O16 O -0.5488(3) -0.3238(2) 0.25229(12) 0.0331(6) Uani 1 d .
H16A H -0.5516 -0.2879 0.2868 0.050 Uiso 1 d GR
H16B H -0.5895 -0.4079 0.2507 0.050 Uiso 1 d GR
O7 O -0.8145(3) -0.4353(2) 0.14922(12) 0.0340(6) Uani 1 d .
O5 O 0.1949(3) 0.7371(2) 0.42509(12) 0.0307(6) Uani 1 d .
O2 O 0.8188(3) 0.9279(2) 0.70882(12) 0.0351(6) Uani 1 d .
O12 O 0.0851(3) 0.8191(2) 0.24568(11) 0.0331(6) Uani 1 d .
H12A H 0.1000 0.9060 0.2476 0.050 Uiso 1 d GR
H12B H -0.0171 0.7837 0.2227 0.050 Uiso 1 d GR
O9 O -1.2187(3) -0.7859(2) -0.09630(12) 0.0328(6) Uani 1 d .
O4 O 0.4633(3) 0.7473(3) 0.38892(12) 0.0418(7) Uani 1 d .
O1 O 0.7878(3) 1.0406(2) 0.62388(12) 0.0394(7) Uani 1 d .
O11 O -0.1657(3) 0.8359(3) 0.37805(15) 0.0485(7) Uani 1 d .
H11A H -0.1432 0.9129 0.4051 0.073 Uiso 1 d GR
H11B H -0.2132 0.7772 0.4001 0.073 Uiso 1 d GR
O6 O -0.6944(3) -0.5686(2) 0.20995(12) 0.0349(6) Uani 1 d .
O10 O -1.2769(3) -0.9795(2) -0.00321(13) 0.0361(6) Uani 1 d .
O3 O 0.2480(3) 0.5211(2) 0.49136(12) 0.0344(6) Uani 1 d .
O8 O -1.3587(3) -0.6522(3) -0.02769(14) 0.0450(7) Uani 1 d .
N2 N -0.5114(4) -0.0770(3) 0.20003(14) 0.0273(7) Uani 1 d .
N1 N -0.0210(4) 0.5853(3) 0.30557(14) 0.0266(6) Uani 1 d .
C9 C 0.3603(5) 0.7384(3) 0.43426(18) 0.0289(8) Uani 1 d .
C6 C 0.4308(4) 0.7290(3) 0.50516(17) 0.0241(7) Uani 1 d .
C7 C 0.5570(4) 0.8310(3) 0.54367(17) 0.0259(8) Uani 1 d .
H7 H 0.5966 0.9064 0.5255 0.031 Uiso 1 calc R
C2 C 0.6255(4) 0.8225(3) 0.60905(17) 0.0242(7) Uani 1 d .
C1 C 0.7541(4) 0.9380(3) 0.65135(17) 0.0248(8) Uani 1 d .
C4 C 0.4425(4) 0.6044(3) 0.59740(17) 0.0270(8) Uani 1 d .
H4 H 0.4059 0.5278 0.6152 0.032 Uiso 1 calc R
C20 C -0.8000(4) -0.5501(3) 0.16323(17) 0.0261(8) Uani 1 d .
C5 C 0.3707(4) 0.6156(3) 0.53323(17) 0.0254(8) Uani 1 d .
C3 C 0.5693(4) 0.7077(3) 0.63516(17) 0.0256(8) Uani 1 d .
H3 H 0.6169 0.6999 0.6783 0.031 Uiso 1 calc R
C8 C 0.1693(5) 0.4071(3) 0.5176(2) 0.0386(9) Uani 1 d .
H8A H 0.0782 0.3532 0.4842 0.058 Uiso 1 calc GR
H8B H 0.1195 0.4370 0.5595 0.058 Uiso 1 calc GR
H8C H 0.2573 0.3545 0.5266 0.058 Uiso 1 calc GR
C12 C -0.2049(4) 0.3204(3) 0.25963(16) 0.0230(7) Uani 1 d .
C15 C -0.3072(4) 0.1841(3) 0.23798(17) 0.0242(7) Uani 1 d .
C11 C -0.0462(4) 0.3487(3) 0.30162(18) 0.0312(8) Uani 1 d .
H11 H 0.0014 0.2789 0.3154 0.037 Uiso 1 calc R
C10 C 0.0401(4) 0.4787(3) 0.32262(18) 0.0298(8) Uani 1 d .
H10 H 0.1463 0.4940 0.3501 0.036 Uiso 1 calc R
C19 C -0.4533(5) 0.1536(3) 0.18891(19) 0.0362(9) Uani 1 d .
H19 H -0.4862 0.2208 0.1676 0.043 Uiso 1 calc R
C16 C -0.2683(5) 0.0764(4) 0.2658(2) 0.0440(11) Uani 1 d .
H16 H -0.1716 0.0893 0.2982 0.053 Uiso 1 calc R
C13 C -0.2652(5) 0.4313(3) 0.24126(18) 0.0317(9) Uani 1 d .
H13 H -0.3702 0.4190 0.2133 0.038 Uiso 1 calc R
C18 C -0.5488(5) 0.0256(3) 0.17177(19) 0.0380(9) Uani 1 d .
H18 H -0.6448 0.0092 0.1387 0.046 Uiso 1 calc R
C17 C -0.3696(5) -0.0484(3) 0.2464(2) 0.0420(10) Uani 1 d .
H17 H -0.3385 -0.1174 0.2666 0.050 Uiso 1 calc R
C14 C -0.1712(4) 0.5580(3) 0.26402(18) 0.0305(8) Uani 1 d .
H14 H -0.2141 0.6293 0.2498 0.037 Uiso 1 calc R
C25 C -1.1430(4) -0.7536(3) 0.02312(16) 0.0232(7) Uani 1 d .
C21 C -0.9234(4) -0.6667(3) 0.12041(17) 0.0256(8) Uani 1 d .
C26 C -1.0292(4) -0.6477(3) 0.06472(17) 0.0257(8) Uani 1 d .
H26 H -1.0232 -0.5618 0.0552 0.031 Uiso 1 calc R
C27 C -1.2510(5) -0.7282(3) -0.03739(19) 0.0285(8) Uani 1 d .
C24 C -1.1566(4) -0.8831(3) 0.03863(17) 0.0260(8) Uani 1 d .
C23 C -1.0540(5) -0.9030(3) 0.09534(17) 0.0290(8) Uani 1 d .
H23 H -1.0636 -0.9879 0.1064 0.035 Uiso 1 calc R
C22 C -0.9376(4) -0.7953(3) 0.13513(17) 0.0265(8) Uani 1 d .
H22 H -0.8679 -0.8093 0.1723 0.032 Uiso 1 calc R
C28 C -1.3074(5) -1.1113(3) 0.0120(2) 0.0393(10) Uani 1 d .
H28A H -1.3950 -1.1684 -0.0216 0.059 Uiso 1 calc GR
H28B H -1.3478 -1.1072 0.0570 0.059 Uiso 1 calc GR
H28C H -1.1999 -1.1470 0.0110 0.059 Uiso 1 calc GR
O13 O -0.0870(5) 1.0975(4) 0.4523(2) 0.0970(13) Uani 1 d .
H13A H 0.0141 1.0845 0.4661 0.146 Uiso 1 d G
H13B H -0.1302 1.1421 0.4855 0.146 Uiso 1 d G
O14 O 0.8612(4) 0.7421(3) 0.13562(14) 0.0587(8) Uani 1 d .
H14A H 0.9394 0.7398 0.1075 0.088 Uiso 1 d G
H14B H 0.7767 0.6771 0.1214 0.088 Uiso 1 d G
O15 O 0.5982(4) 0.5280(3) 0.09300(14) 0.0622(9) Uani 1 d .
H15A H 0.5640 0.4468 0.0727 0.093 Uiso 1 d R
H15B H 0.5254 0.5388 0.1221 0.093 Uiso 1 d R

loop_
_atom_site_aniso_label
_atom_site_aniso_U_11
_atom_site_aniso_U_22
_atom_site_aniso_U_33
_atom_site_aniso_U_23
_atom_site_aniso_U_13
_atom_site_aniso_U_12
Cu1 0.0323(3) 0.0195(2) 0.0239(2) 0.00220(18) -0.00827(19) -0.00148(17)
Cu2 0.0293(3) 0.0208(2) 0.0243(2) 0.00441(18) -0.00811(18) -0.00479(17)
O16 0.0413(15) 0.0266(13) 0.0267(13) 0.0029(11) -0.0088(12) -0.0004(11)
O7 0.0402(15) 0.0201(12) 0.0364(15) 0.0049(11) -0.0154(12) -0.0024(10)
O5 0.0279(14) 0.0288(13) 0.0319(14) 0.0115(11) -0.0110(11) -0.0062(10)
O2 0.0455(16) 0.0249(13) 0.0298(14) 0.0048(11) -0.0154(12) -0.0011(11)
O12 0.0460(16) 0.0237(13) 0.0252(13) 0.0041(11) -0.0046(12) -0.0036(11)
O9 0.0525(17) 0.0199(12) 0.0218(13) 0.0020(10) -0.0082(12) 0.0007(11)
O4 0.0396(16) 0.0605(18) 0.0235(14) 0.0085(13) 0.0009(12) 0.0038(13)
O1 0.0522(17) 0.0269(14) 0.0307(14) 0.0076(11) -0.0126(13) -0.0144(12)
O11 0.0414(17) 0.0353(15) 0.065(2) 0.0015(14) 0.0070(15) 0.0049(12)
O6 0.0349(15) 0.0278(13) 0.0371(15) 0.0053(11) -0.0151(12) -0.0005(11)
O10 0.0430(15) 0.0207(13) 0.0374(15) 0.0059(11) -0.0147(12) -0.0081(11)
O3 0.0366(14) 0.0263(13) 0.0330(14) 0.0055(11) -0.0075(12) -0.0120(10)
O8 0.0409(16) 0.0536(17) 0.0454(17) 0.0123(14) -0.0007(14) 0.0217(14)
N2 0.0275(16) 0.0214(15) 0.0292(16) 0.0018(13) -0.0044(13) -0.0007(12)
N1 0.0269(16) 0.0209(14) 0.0288(16) 0.0036(12) -0.0023(13) -0.0018(12)
C9 0.038(2) 0.0163(17) 0.027(2) 0.0029(15) -0.0077(17) -0.0056(14)
C6 0.0237(18) 0.0226(17) 0.0244(18) 0.0045(14) -0.0017(15) 0.0005(14)
C7 0.0272(19) 0.0200(17) 0.0295(19) 0.0085(15) 0.0002(15) -0.0024(14)
C2 0.0222(18) 0.0234(17) 0.0246(18) 0.0027(14) -0.0020(15) 0.0012(14)
C1 0.0297(19) 0.0191(17) 0.0243(19) 0.0033(14) -0.0034(16) 0.0037(14)
C4 0.034(2) 0.0214(17) 0.0265(19) 0.0096(15) 0.0031(16) 0.0023(15)
C20 0.0278(19) 0.0217(18) 0.0262(19) 0.0034(15) 0.0015(16) -0.0016(14)
C5 0.0238(18) 0.0231(17) 0.0279(19) 0.0030(15) 0.0007(15) 0.0027(14)
C3 0.0313(19) 0.0212(17) 0.0222(18) 0.0020(14) -0.0031(15) 0.0035(14)
C8 0.038(2) 0.026(2) 0.047(2) 0.0081(17) -0.0022(19) -0.0085(16)
C12 0.0215(17) 0.0244(17) 0.0210(17) 0.0013(14) 0.0011(14) 0.0016(13)
C15 0.0205(17) 0.0239(18) 0.0258(18) 0.0003(15) 0.0003(15) 0.0028(13)
C11 0.030(2) 0.0218(18) 0.039(2) 0.0037(16) -0.0108(17) 0.0048(15)
C10 0.0218(18) 0.0294(19) 0.035(2) 0.0041(16) -0.0097(16) 0.0030(14)
C19 0.041(2) 0.0208(18) 0.042(2) 0.0066(17) -0.0183(18) 0.0005(16)
C16 0.036(2) 0.032(2) 0.060(3) 0.015(2) -0.022(2) -0.0039(17)
C13 0.029(2) 0.0226(18) 0.040(2) 0.0078(16) -0.0117(17) -0.0029(15)
C18 0.041(2) 0.030(2) 0.038(2) 0.0067(17) -0.0191(18) -0.0001(17)
C17 0.044(2) 0.0218(19) 0.056(3) 0.0115(18) -0.023(2) -0.0023(16)
C14 0.0282(19) 0.0226(18) 0.039(2) 0.0083(16) -0.0091(17) 0.0005(14)
C25 0.0274(18) 0.0204(17) 0.0194(17) 0.0005(14) 0.0004(14) 0.0011(14)
C21 0.0273(19) 0.0216(17) 0.0252(18) 0.0017(15) -0.0021(15) 0.0012(14)
C26 0.0277(19) 0.0209(17) 0.0286(19) 0.0071(15) 0.0000(16) 0.0033(14)
C27 0.027(2) 0.0226(18) 0.034(2) 0.0108(16) -0.0018(16) -0.0058(15)
C24 0.0275(19) 0.0226(17) 0.0251(19) 0.0024(15) 0.0010(15) -0.0006(14)
C23 0.037(2) 0.0209(18) 0.030(2) 0.0102(15) -0.0009(17) 0.0032(15)
C22 0.0273(19) 0.0274(18) 0.0241(18) 0.0049(15) -0.0034(15) 0.0050(15)
C28 0.044(2) 0.0245(19) 0.044(2) 0.0078(17) -0.0017(19) -0.0101(16)
O13 0.091(3) 0.064(2) 0.115(3) -0.034(2) 0.031(3) 0.004(2)
O14 0.053(2) 0.082(2) 0.0380(17) 0.0045(16) -0.0080(15) 0.0146(17)
O15 0.059(2) 0.083(2) 0.0431(18) 0.0010(17) -0.0023(16) 0.0250(17)

loop_
_atom_type_symbol
_atom_type_description
_atom_type_scat_dispersion_real
_atom_type_scat_dispersion_imag
_atom_type_scat_source
C C 0.0033 0.0016 'International Tables Vol C Tables 4.2.6.8 and 6.1.1.4'
H H 0.0000 0.0000 'International Tables Vol C Tables 4.2.6.8 and 6.1.1.4'
Cu Cu 0.3201 1.2651 'International Tables Vol C Tables 4.2.6.8 and 6.1.1.4'
N N 0.0061 0.0033 'International Tables Vol C Tables 4.2.6.8 and 6.1.1.4'
O O 0.0106 0.0060 'International Tables Vol C Tables 4.2.6.8 and 6.1.1.4'

loop_
_geom_angle_atom_site_label_1
_geom_angle_atom_site_label_2
_geom_angle_atom_site_label_3
_geom_angle
_geom_angle_site_symmetry_1
_geom_angle_site_symmetry_3
O16 Cu1 N2 92.99(10) . .
O7 Cu1 O16 89.70(9) . .
O7 Cu1 O9 86.10(9) . 2_345
O7 Cu1 N2 176.39(11) . .
O9 Cu1 O16 173.96(10) 2_345 .
O9 Cu1 N2 91.03(10) 2_345 .
O5 Cu2 O12 159.64(10) . .
O5 Cu2 O11 97.78(10) . .
O5 Cu2 N1 92.37(10) . .
O12 Cu2 O11 101.60(10) . .
O12 Cu2 N1 93.33(10) . .
O1 Cu2 O5 84.89(9) 2_676 .
O1 Cu2 O12 89.47(10) 2_676 .
O1 Cu2 O11 88.39(11) 2_676 .
O1 Cu2 N1 177.19(10) 2_676 .
N1 Cu2 O11 91.35(10) . .
Cu1 O16 H16A 117.1 . .
Cu1 O16 H16B 110.3 . .
H16A O16 H16B 108.2 . .
C20 O7 Cu1 131.9(2) . .
C9 O5 Cu2 119.1(2) . .
Cu2 O12 H12A 111.1 . .
Cu2 O12 H12B 110.9 . .
H12A O12 H12B 107.8 . .
C27 O9 Cu1 117.9(2) . 2_345
C1 O1 Cu2 132.2(2) . 2_676
Cu2 O11 H11A 109.6 . .
Cu2 O11 H11B 109.4 . .
H11A O11 H11B 109.0 . .
C24 O10 C28 118.7(3) . .
C5 O3 C8 118.5(3) . .
C18 N2 Cu1 121.7(2) . .
C18 N2 C17 115.7(3) . .
C17 N2 Cu1 122.6(2) . .
C10 N1 Cu2 124.2(2) . .
C14 N1 Cu2 119.7(2) . .
C14 N1 C10 116.1(3) . .
O5 C9 C6 116.1(3) . .
O4 C9 O5 124.5(3) . .
O4 C9 C6 119.3(3) . .
C7 C6 C9 120.6(3) . .
C7 C6 C5 119.1(3) . .
C5 C6 C9 120.3(3) . .
C6 C7 H7 119.4 . .
C6 C7 C2 121.2(3) . .
C2 C7 H7 119.4 . .
C7 C2 C1 120.0(3) . .
C7 C2 C3 119.1(3) . .
C3 C2 C1 120.9(3) . .
O2 C1 O1 125.1(3) . .
O2 C1 C2 119.6(3) . .
O1 C1 C2 115.3(3) . .
C5 C4 H4 120.0 . .
C5 C4 C3 119.9(3) . .
C3 C4 H4 120.0 . .
O7 C20 C21 115.3(3) . .
O6 C20 O7 124.7(3) . .
O6 C20 C21 120.0(3) . .
O3 C5 C6 114.6(3) . .
O3 C5 C4 125.3(3) . .
C4 C5 C6 120.1(3) . .
C2 C3 H3 119.7 . .
C4 C3 C2 120.6(3) . .
C4 C3 H3 119.7 . .
O3 C8 H8A 109.5 . .
O3 C8 H8B 109.5 . .
O3 C8 H8C 109.5 . .
H8A C8 H8B 109.5 . .
H8A C8 H8C 109.5 . .
H8B C8 H8C 109.5 . .
C11 C12 C15 122.9(3) . .
C13 C12 C15 121.4(3) . .
C13 C12 C11 115.6(3) . .
C19 C15 C12 122.6(3) . .
C16 C15 C12 122.5(3) . .
C16 C15 C19 114.9(3) . .
C12 C11 H11 119.8 . .
C10 C11 C12 120.4(3) . .
C10 C11 H11 119.8 . .
N1 C10 C11 123.5(3) . .
N1 C10 H10 118.3 . .
C11 C10 H10 118.3 . .
C15 C19 H19 119.6 . .
C18 C19 C15 120.7(3) . .
C18 C19 H19 119.6 . .
C15 C16 H16 119.4 . .
C17 C16 C15 121.2(3) . .
C17 C16 H16 119.4 . .
C12 C13 H13 119.7 . .
C14 C13 C12 120.5(3) . .
C14 C13 H13 119.7 . .
N2 C18 C19 123.7(3) . .
N2 C18 H18 118.2 . .
C19 C18 H18 118.2 . .
N2 C17 C16 123.8(3) . .
N2 C17 H17 118.1 . .
C16 C17 H17 118.1 . .
N1 C14 C13 123.8(3) . .
N1 C14 H14 118.1 . .
C13 C14 H14 118.1 . .
C26 C25 C27 119.4(3) . .
C26 C25 C24 119.4(3) . .
C24 C25 C27 121.2(3) . .
C26 C21 C20 119.8(3) . .
C22 C21 C20 121.7(3) . .
C22 C21 C26 118.5(3) . .
C25 C26 C21 121.5(3) . .
C25 C26 H26 119.2 . .
C21 C26 H26 119.2 . .
O9 C27 C25 115.8(3) . .
O8 C27 O9 124.6(3) . .
O8 C27 C25 119.6(3) . .
O10 C24 C25 115.3(3) . .
O10 C24 C23 125.1(3) . .
C23 C24 C25 119.6(3) . .
C24 C23 H23 120.2 . .
C22 C23 C24 119.7(3) . .
C22 C23 H23 120.2 . .
C21 C22 H22 119.4 . .
C23 C22 C21 121.3(3) . .
C23 C22 H22 119.4 . .
O10 C28 H28A 109.5 . .
O10 C28 H28B 109.5 . .
O10 C28 H28C 109.5 . .
H28A C28 H28B 109.5 . .
H28A C28 H28C 109.5 . .
H28B C28 H28C 109.5 . .
H13A O13 H13B 109.5 . .
H14A O14 H14B 109.5 . .
H15A O15 H15B 102.7 . .

loop_
_geom_bond_atom_site_label_1
_geom_bond_atom_site_label_2
_geom_bond_distance
_geom_bond_site_symmetry_2
Cu1 O16 1.960(2) .
Cu1 O7 1.939(2) .
Cu1 O9 1.948(2) 2_345
Cu1 N2 2.021(3) .
Cu2 O5 1.955(2) .
Cu2 O12 1.980(2) .
Cu2 O1 1.937(2) 2_676
Cu2 O11 2.346(3) .
Cu2 N1 2.001(3) .
O16 H16A 0.7188 .
O16 H16B 0.8662 .
O7 C20 1.280(4) .
O5 C9 1.277(4) .
O2 C1 1.243(4) .
O12 H12A 0.8752 .
O12 H12B 0.8745 .
O9 Cu1 1.948(2) 2_345
O9 C27 1.270(4) .
O4 C9 1.246(4) .
O1 Cu2 1.937(2) 2_676
O1 C1 1.271(4) .
O11 H11A 0.8574 .
O11 H11B 0.8572 .
O6 C20 1.254(4) .
O10 C24 1.357(4) .
O10 C28 1.427(4) .
O3 C5 1.358(4) .
O3 C8 1.431(4) .
O8 C27 1.230(4) .
N2 C18 1.340(4) .
N2 C17 1.342(4) .
N1 C10 1.347(4) .
N1 C14 1.339(4) .
C9 C6 1.499(4) .
C6 C7 1.386(4) .
C6 C5 1.407(4) .
C7 H7 0.9300 .
C7 C2 1.391(4) .
C2 C1 1.502(4) .
C2 C3 1.391(4) .
C4 H4 0.9300 .
C4 C5 1.385(4) .
C4 C3 1.390(4) .
C20 C21 1.493(4) .
C3 H3 0.9300 .
C8 H8A 0.9600 .
C8 H8B 0.9600 .
C8 H8C 0.9600 .
C12 C15 1.469(5) .
C12 C11 1.396(4) .
C12 C13 1.394(4) .
C15 C19 1.397(4) .
C15 C16 1.386(5) .
C11 H11 0.9300 .
C11 C10 1.371(5) .
C10 H10 0.9300 .
C19 H19 0.9300 .
C19 C18 1.374(5) .
C16 H16 0.9300 .
C16 C17 1.366(5) .
C13 H13 0.9300 .
C13 C14 1.367(4) .
C18 H18 0.9300 .
C17 H17 0.9300 .
C14 H14 0.9300 .
C25 C26 1.384(4) .
C25 C27 1.502(5) .
C25 C24 1.408(4) .
C21 C26 1.391(4) .
C21 C22 1.392(4) .
C26 H26 0.9300 .
C24 C23 1.397(4) .
C23 H23 0.9300 .
C23 C22 1.390(4) .
C22 H22 0.9300 .
C28 H28A 0.9600 .
C28 H28B 0.9600 .
C28 H28C 0.9600 .
O13 H13A 0.8496 .
O13 H13B 0.8499 .
O14 H14A 0.8499 .
O14 H14B 0.8501 .
O15 H15A 0.8499 .
O15 H15B 0.8373 .

loop_
_geom_torsion_atom_site_label_1
_geom_torsion_atom_site_label_2
_geom_torsion_atom_site_label_3
_geom_torsion_atom_site_label_4
_geom_torsion
_geom_torsion_site_symmetry_1
Cu1 O7 C20 O6 13.0(5) .
Cu1 O7 C20 C21 -168.4(2) .
Cu1 O9 C27 O8 5.2(4) 2_345
Cu1 O9 C27 C25 -172.68(19) 2_345
Cu1 N2 C18 C19 175.8(3) .
Cu1 N2 C17 C16 -176.0(3) .
Cu2 O5 C9 O4 -9.1(4) .
Cu2 O5 C9 C6 170.68(19) .
Cu2 O1 C1 O2 -13.7(5) 2_676
Cu2 O1 C1 C2 166.4(2) 2_676
Cu2 N1 C10 C11 177.0(3) .
Cu2 N1 C14 C13 -176.7(3) .
O16 Cu1 O7 C20 -16.9(3) .
O16 Cu1 N2 C18 -168.4(3) .
O16 Cu1 N2 C17 8.5(3) .
O7 Cu1 N2 C18 53.5(18) .
O7 Cu1 N2 C17 -129.6(16) .
O7 C20 C21 C26 7.1(5) .
O7 C20 C21 C22 -172.1(3) .
O5 Cu2 N1 C10 -29.5(3) .
O5 Cu2 N1 C14 149.7(3) .
O5 C9 C6 C7 -119.7(3) .
O5 C9 C6 C5 61.0(4) .
O12 Cu2 O5 C9 2.8(4) .
O12 Cu2 N1 C10 131.0(3) .
O12 Cu2 N1 C14 -49.8(3) .
O9 Cu1 O7 C20 158.8(3) 2_345
O9 Cu1 N2 C18 16.2(3) 2_345
O9 Cu1 N2 C17 -167.0(3) 2_345
O4 C9 C6 C7 60.1(4) .
O4 C9 C6 C5 -119.2(4) .
O1 Cu2 O5 C9 -71.7(2) 2_676
O1 Cu2 N1 C10 -43(2) 2_676
O1 Cu2 N1 C14 136(2) 2_676
O11 Cu2 O5 C9 -159.4(2) .
O11 Cu2 N1 C10 -127.3(3) .
O11 Cu2 N1 C14 51.9(3) .
O6 C20 C21 C26 -174.2(3) .
O6 C20 C21 C22 6.5(5) .
O10 C24 C23 C22 -178.7(3) .
N2 Cu1 O7 C20 121.3(16) .
N1 Cu2 O5 C9 108.9(2) .
C9 C6 C7 C2 -178.9(3) .
C9 C6 C5 O3 -0.3(5) .
C9 C6 C5 C4 176.8(3) .
C6 C7 C2 C1 -176.3(3) .
C6 C7 C2 C3 1.8(5) .
C7 C6 C5 O3 -179.6(3) .
C7 C6 C5 C4 -2.5(5) .
C7 C2 C1 O2 -177.7(3) .
C7 C2 C1 O1 2.1(5) .
C7 C2 C3 C4 -1.9(5) .
C1 C2 C3 C4 176.2(3) .
C20 C21 C26 C25 178.9(3) .
C20 C21 C22 C23 179.4(3) .
C5 C6 C7 C2 0.4(5) .
C5 C4 C3 C2 -0.2(5) .
C3 C2 C1 O2 4.2(5) .
C3 C2 C1 O1 -175.9(3) .
C3 C4 C5 O3 179.2(3) .
C3 C4 C5 C6 2.4(5) .
C8 O3 C5 C6 -175.2(3) .
C8 O3 C5 C4 7.8(5) .
C12 C15 C19 C18 -177.9(4) .
C12 C15 C16 C17 177.6(4) .
C12 C11 C10 N1 0.8(6) .
C12 C13 C14 N1 -1.5(6) .
C15 C12 C11 C10 -177.2(3) .
C15 C12 C13 C14 177.6(3) .
C15 C19 C18 N2 0.3(6) .
C15 C16 C17 N2 0.1(7) .
C11 C12 C15 C19 -171.4(3) .
C11 C12 C15 C16 10.0(6) .
C11 C12 C13 C14 -0.1(5) .
C10 N1 C14 C13 2.6(5) .
C19 C15 C16 C17 -1.0(6) .
C16 C15 C19 C18 0.8(6) .
C13 C12 C15 C19 11.1(5) .
C13 C12 C15 C16 -167.4(3) .
C13 C12 C11 C10 0.4(5) .
C18 N2 C17 C16 1.0(6) .
C17 N2 C18 C19 -1.2(6) .
C14 N1 C10 C11 -2.2(5) .
C25 C24 C23 C22 -1.1(5) .
C26 C25 C27 O9 115.9(3) .
C26 C25 C27 O8 -62.2(4) .
C26 C25 C24 O10 177.3(3) .
C26 C25 C24 C23 -0.6(5) .
C26 C21 C22 C23 0.2(5) .
C27 C25 C26 C21 -178.5(3) .
C27 C25 C24 O10 -2.1(5) .
C27 C25 C24 C23 180.0(3) .
C24 C25 C26 C21 2.1(5) .
C24 C25 C27 O9 -64.7(4) .
C24 C25 C27 O8 117.3(4) .
C24 C23 C22 C21 1.3(5) .
C22 C21 C26 C25 -1.9(5) .
C28 O10 C24 C25 -175.7(3) .
C28 O10 C24 C23 2.1(5) .
